data_2010322
loop_
_publ_author_name
'Kivikoski, Jussi'
'Fern\'andez, Vicente'
'Howard, Judith A.K.'
'Hartung, J\"urgen'

_publ_section_title
;
 Bis(2,4-dimorpholino-6-phenyl-1,3,5-oxadiazinium) hexachlorodicuprate
;
_journal_issue 12
_journal_name_full 'Acta Crystallographica Section C'
_journal_page_first 1886
_journal_page_last 1888
_journal_paper_doi 10.1107/S0108270194007572
_journal_volume 50
_journal_year 1994
_chemical_formula_moiety '2C17 H21 N4 O3 1+, Cu2 Cl6 2-'
_chemical_formula_sum 'C34 H42 Cl6 Cu2 N8 O6'
_chemical_formula_weight 998.6
_chemical_name_systematic
;
Bis[2,4-dimorpholino-6-phenyl-1,3,5-oxadiazinium] hexachlorodicuprate
;
_space_group_IT_number 14
_symmetry_cell_setting monoclinic
_symmetry_space_group_name_Hall '-P 2yn'
_symmetry_space_group_name_H-M 'P 1 21/n 1'
_atom_type_scat_source 'International Tables for X-ray Crystallography (Vol. IV, Table 2.2B)'
_cell_angle_alpha 90.000
_cell_angle_beta 99.26(3)
_cell_angle_gamma 90.000
_cell_formula_units_Z 2
_cell_length_a 8.384(4)
_cell_length_b 17.147(4)
_cell_length_c 14.889(4)
_cell_measurement_reflns_used 20
_cell_measurement_temperature 296(2)
_cell_measurement_theta_max 7
_cell_measurement_theta_min 4
_cell_volume 2112.6(13)
_diffrn_measurement_device 'Rigaku AFC6S 4-circle diffractometer'
_diffrn_measurement_method '2\q/\w scans'
_diffrn_radiation_monochromator graphite
_diffrn_radiation_source 'fine-focus sealed tube'
_diffrn_radiation_type 'Mo K\a'
_diffrn_radiation_wavelength 0.71073
_diffrn_reflns_av_R_equivalents 0.00
_diffrn_reflns_number 3851
_diffrn_reflns_theta_max 25.00
_diffrn_reflns_theta_min 3.00
_diffrn_standards_decay_% 0
_diffrn_standards_interval_count 150
_diffrn_standards_number 3
_exptl_absorpt_coefficient_mu 2.88
_exptl_absorpt_correction_type none
_exptl_crystal_colour brown
_exptl_crystal_density_diffrn 3.14
_exptl_crystal_description 'square rod'
_exptl_crystal_F_000 2040
_exptl_crystal_size_max 0.30
_exptl_crystal_size_mid 0.20
_exptl_crystal_size_min 0.20
_refine_diff_density_max 0.40
_refine_diff_density_min -0.41
_refine_ls_extinction_method none
_refine_ls_goodness_of_fit_obs 0.656
_refine_ls_hydrogen_treatment noref
_refine_ls_matrix_type full
_refine_ls_number_parameters 253
_refine_ls_number_reflns 1774
_refine_ls_number_restraints 0
_refine_ls_restrained_S_obs 0.6564
_refine_ls_R_factor_obs 0.056
_refine_ls_shift/esd_max <0.001
_refine_ls_structure_factor_coef F
_refine_ls_weighting_scheme unit
_refine_ls_wR_factor_obs 0.056
_reflns_number_observed 1774
_reflns_number_total 3708
_reflns_observed_criterion >1.5\s(I)
_cod_data_source_file mu1126.cif
_cod_data_source_block F5
_cod_depositor_comments
;
The following automatic conversions were performed:
'_symmetry_cell_setting' value 'Monoclinic' changed to 'monoclinic'
according to '/home/saulius/struct/CIF-dictionaries/cif_core.dic'
dictionary named 'cif_core.dic' version 2.4.1 from 2010-06-29.

Automatic conversion script
Id: cif_fix_enum 1527 2010-12-29 10:47:43Z saulius 

The following automatic conversions were performed:

'_symmetry_cell_setting' value 'Monoclinic' changed to 'monoclinic'
according to /home/saulius/struct/CIF-dictionaries/cif_core.dic
dictionary named 'cif_core.dic' version 2.4.1 from 2010-06-29.

Automatic conversion script
Id: cif_fix_values 1715 2011-07-08 13:25:40Z adriana 
;
_cod_original_cell_volume 2112.0(10)
_cod_original_sg_symbol_H-M 'P 21/n'
_cod_database_code 2010322

loop_
_symmetry_equiv_pos_as_xyz
X,Y,Z
-X,-Y,-Z
-X+1/2,Y+1/2,-Z+1/2
X+1/2,-Y+1/2,Z+1/2

loop_
_atom_site_aniso_label
_atom_site_aniso_U_11
_atom_site_aniso_U_22
_atom_site_aniso_U_33
_atom_site_aniso_U_12
_atom_site_aniso_U_13
_atom_site_aniso_U_23
Cu(1) 0.0672(7) 0.0828(9) 0.0488(6) 0.0093(8) 0.0124(5) 0.0168(7)
Cl(1) 0.110(2) 0.192(4) 0.0500(10) 0.049(3) 0.008(2) 0.015(2)
Cl(2) 0.211(4) 0.081(2) 0.081(2) 0.018(3) 0.034(2) 0.020(2)
Cl(3) 0.080(2) 0.103(2) 0.092(2) 0.029(2) -0.023(2) -0.004(2)
O(1) 0.067(4) 0.056(4) 0.054(3) -0.010(4) 0.013(3) 0.006(3)
O(24) 0.125(6) 0.050(4) 0.070(4) 0.008(4) 0.029(4) 0.014(4)
O(44) 0.110(6) 0.055(5) 0.105(6) 0.006(4) 0.037(5) -0.020(4)
N(3) 0.055(5) 0.047(5) 0.042(4) 0.001(4) 0.011(3) -0.005(4)
N(5) 0.047(4) 0.042(4) 0.037(4) 0.001(3) 0.008(3) -0.002(3)
N(21) 0.075(5) 0.058(5) 0.040(4) -0.006(4) 0.022(4) -0.002(4)
N(41) 0.062(5) 0.050(5) 0.054(4) -0.003(4) 0.016(4) -0.001(4)
C(2) 0.044(5) 0.051(6) 0.048(5) -0.008(4) 0.005(4) 0.009(4)
C(4) 0.049(5) 0.049(6) 0.044(5) 0.005(5) -0.004(4) -0.005(4)
C(6) 0.039(5) 0.070(7) 0.042(5) 0.001(5) 0.000(4) 0.016(5)
C(22) 0.086(7) 0.051(6) 0.061(6) -0.008(6) 0.030(5) -0.008(5)
C(23) 0.120(10) 0.065(7) 0.055(6) 0.005(7) 0.028(6) -0.001(5)
C(25) 0.080(8) 0.058(7) 0.086(7) 0.006(6) 0.026(6) -0.003(6)
C(26) 0.090(8) 0.048(6) 0.055(6) -0.005(6) 0.023(5) -0.006(5)
C(42) 0.094(7) 0.060(7) 0.069(6) -0.005(6) 0.038(6) -0.007(5)
C(43) 0.102(9) 0.085(9) 0.075(7) 0.014(7) 0.034(6) -0.015(7)
C(45) 0.092(8) 0.059(7) 0.100(8) -0.009(7) 0.020(7) -0.018(7)
C(46) 0.075(7) 0.057(7) 0.086(8) 0.009(6) 0.021(6) 0.013(6)
C(61) 0.041(5) 0.056(6) 0.047(5) -0.006(4) 0.009(4) -0.004(4)
C(62) 0.057(6) 0.048(6) 0.058(6) 0.004(5) -0.001(5) 0.006(5)
C(63) 0.069(7) 0.087(8) 0.048(5) 0.006(6) 0.013(5) 0.000(5)
C(64) 0.047(6) 0.112(9) 0.047(5) 0.000(6) 0.015(4) 0.026(6)
C(65) 0.058(6) 0.072(8) 0.068(6) -0.007(5) 0.009(5) 0.016(6)
C(66) 0.062(6) 0.059(7) 0.057(5) -0.002(6) 0.010(5) -0.005(5)

loop_
_atom_site_label
_atom_site_fract_x
_atom_site_fract_y
_atom_site_fract_z
_atom_site_U_iso_or_equiv
_atom_site_thermal_displace_type
_atom_site_occupancy
Cu(1) 0.48980(10) 0.92164(8) 1.42961(7) 0.0626 Uani 1.0000
Cl(1) 0.4216(4) 0.9142(2) 1.2820(2) 0.0980 Uani 1.0000
Cl(2) 0.5388(5) 0.7974(2) 1.4572(2) 0.1072 Uani 1.0000
Cl(3) 0.3303(4) 1.0285(2) 1.4500(2) 0.0865 Uani 1.0000
O(1) 0.0773(7) 0.9213(4) 1.1469(4) 0.0573 Uani 1.0000
O(24) -0.0510(10) 0.6814(4) 1.2937(5) 0.0724 Uani 1.0000
O(44) -0.0660(9) 1.2168(4) 1.4214(5) 0.0805 Uani 1.0000
N(3) -0.0281(8) 0.9647(4) 1.2766(4) 0.0474 Uani 1.0000
N(5) 0.0965(8) 1.0522(4) 1.1858(4) 0.0416 Uani 1.0000
N(21) -0.0335(9) 0.8358(4) 1.2362(4) 0.0530 Uani 1.0000
N(41) -0.0329(9) 1.0967(4) 1.2991(5) 0.0543 Uani 1.0000
C(2) 0.0050(10) 0.9090(5) 1.2214(5) 0.0467 Uani 1.0000
C(4) 0.0120(10) 1.0366(5) 1.2536(5) 0.0473 Uani 1.0000
C(6) 0.1220(10) 0.9948(6) 1.1340(5) 0.0473 Uani 1.0000
C(22) -0.1260(10) 0.8159(5) 1.3086(6) 0.0605 Uani 1.0000
C(23) -0.0570(10) 0.7431(6) 1.3558(6) 0.0730 Uani 1.0000
C(25) 0.0520(10) 0.7014(6) 1.2303(7) 0.0715 Uani 1.0000
C(26) -0.0100(10) 0.7711(5) 1.1753(6) 0.0596 Uani 1.0000
C(42) -0.1360(10) 1.0870(6) 1.3686(6) 0.0675 Uani 1.0000
C(43) -0.0780(10) 1.1389(7) 1.4480(7) 0.0802 Uani 1.0000
C(45) 0.0480(10) 1.2233(6) 1.3608(8) 0.0796 Uani 1.0000
C(46) -0.0040(10) 1.1777(6) 1.2754(7) 0.0695 Uani 1.0000
C(61) 0.2026(9) 1.0072(5) 1.0554(5) 0.0470 Uani 1.0000
C(62) 0.2310(10) 0.9469(5) 0.9977(6) 0.0544 Uani 1.0000
C(63) 0.3010(10) 0.9613(7) 0.9220(6) 0.0654 Uani 1.0000
C(64) 0.3460(10) 1.0356(7) 0.9030(6) 0.0583 Uani 1.0000
C(65) 0.3190(10) 1.0957(6) 0.9592(7) 0.0643 Uani 1.0000
C(66) 0.2480(10) 1.0827(6) 1.0350(6) 0.0595 Uani 1.0000
H(221) -0.1200(10) 0.8601(5) 1.3528(6) 0.0800 Uiso 1.0000
H(222) -0.2410(10) 0.8060(5) 1.2812(6) 0.0800 Uiso 1.0000
H(231) -0.1260(10) 0.7257(6) 1.4010(6) 0.0800 Uiso 1.0000
H(232) 0.0550(10) 0.7548(6) 1.3882(6) 0.0800 Uiso 1.0000
H(251) 0.1630(10) 0.7131(6) 1.2631(7) 0.0800 Uiso 1.0000
H(252) 0.0560(10) 0.6561(6) 1.1885(7) 0.0800 Uiso 1.0000
H(261) 0.0680(10) 0.7874(5) 1.1349(6) 0.0800 Uiso 1.0000
H(262) -0.1160(10) 0.7580(5) 1.1372(6) 0.0800 Uiso 1.0000
H(421) -0.2500(10) 1.1003(6) 1.3428(6) 0.0800 Uiso 1.0000
H(422) -0.1300(10) 1.0313(6) 1.3887(6) 0.0800 Uiso 1.0000
H(431) -0.1580(10) 1.1370(7) 1.4912(7) 0.0800 Uiso 1.0000
H(432) 0.0290(10) 1.1200(7) 1.4794(7) 0.0800 Uiso 1.0000
H(451) 0.0590(10) 1.2796(6) 1.3458(8) 0.0800 Uiso 1.0000
H(452) 0.1540(10) 1.2027(6) 1.3919(8) 0.0800 Uiso 1.0000
H(461) -0.1030(10) 1.2018(6) 1.2405(7) 0.0800 Uiso 1.0000
H(462) 0.0840(10) 1.1782(6) 1.2373(7) 0.0800 Uiso 1.0000
H(621) 0.1970(10) 0.8929(5) 1.0121(6) 0.0800 Uiso 1.0000
H(631) 0.3220(10) 0.9175(7) 0.8811(6) 0.0800 Uiso 1.0000
H(641) 0.4000(10) 1.0465(7) 0.8491(6) 0.0800 Uiso 1.0000
H(651) 0.3500(10) 1.1502(6) 0.9453(7) 0.0800 Uiso 1.0000
H(661) 0.2270(10) 1.1266(6) 1.0759(6) 0.0800 Uiso 1.0000

loop_
_atom_type_symbol
_atom_type_scat_dispersion_real
_atom_type_scat_dispersion_imag
'C   ' 0.0020 0.0020
'H   ' 0.0000 0.0000
'N   ' 0.0040 0.0030
'O   ' 0.0080 0.0060
'CL  ' 0.1320 0.1590
'CU  ' 0.2630 1.2660

loop_
_geom_angle_atom_site_label_1
_geom_angle_atom_site_label_2
_geom_angle_atom_site_label_3
_geom_angle_site_symmetry_1
_geom_angle_site_symmetry_3
_geom_angle
_geom_angle_publ_flag
Cu(1) Cu(1) Cl(1) 2_678 . 130.30(10) no
Cu(1) Cu(1) Cl(2) 2_678 . 131.50(10) no
Cl(1) Cu(1) Cl(2) . . 98.20(10) yes
Cu(1) Cu(1) Cl(3) 2_678 . 42.79(7) no
Cl(1) Cu(1) Cl(3) . . 96.60(10) yes
Cl(2) Cu(1) Cl(3) . . 146.80(10) yes
Cu(1) Cu(1) Cl(3) 2_678 2_678 42.89(8) no
Cl(1) Cu(1) Cl(3) . 2_678 146.50(10) yes
Cl(2) Cu(1) Cl(3) . 2_678 97.70(10) yes
Cl(3) Cu(1) Cl(3) . 2_678 85.70(10) yes
Cu(1) Cl(3) Cu(1) . 2_678 94.30(10) yes
C(2) O(1) C(6) . . 115.9(7) yes
C(23) O(24) C(25) . . 110.3(8) yes
C(43) O(44) C(45) . . 110.0(8) yes
C(2) N(3) C(4) . . 114.8(7) yes
C(4) N(5) C(6) . . 117.1(7) yes
C(2) N(21) C(22) . . 121.1(7) yes
C(2) N(21) C(26) . . 123.6(7) yes
C(22) N(21) C(26) . . 114.7(7) yes
C(4) N(41) C(42) . . 121.7(8) yes
C(4) N(41) C(46) . . 122.9(8) yes
C(42) N(41) C(46) . . 114.8(7) yes
O(1) C(2) N(3) . . 124.1(8) yes
O(1) C(2) N(21) . . 115.9(8) yes
N(3) C(2) N(21) . . 120.0(8) yes
N(3) C(4) N(5) . . 123.9(8) yes
N(3) C(4) N(41) . . 118.9(8) yes
N(5) C(4) N(41) . . 117.2(8) yes
O(1) C(6) N(5) . . 123.5(7) yes
O(1) C(6) C(61) . . 115.5(8) yes
N(5) C(6) C(61) . . 121.0(8) yes
N(21) C(22) C(23) . . 109.3(8) yes
N(21) C(22) H(221) . . 109.7(5) no
C(23) C(22) H(221) . . 110.4(5) no
N(21) C(22) H(222) . . 109.1(5) no
C(23) C(22) H(222) . . 108.8(6) no
H(221) C(22) H(222) . . 109.47 no
O(24) C(23) C(22) . . 111.6(8) yes
O(24) C(23) H(231) . . 107.7(5) no
C(22) C(23) H(231) . . 110.0(5) no
O(24) C(23) H(232) . . 109.6(6) no
C(22) C(23) H(232) . . 108.5(6) no
H(231) C(23) H(232) . . 109.47 no
O(24) C(25) C(26) . . 111.5(8) yes
O(24) C(25) H(251) . . 109.8(6) no
C(26) C(25) H(251) . . 108.8(6) no
O(24) C(25) H(252) . . 108.3(5) no
C(26) C(25) H(252) . . 109.0(5) no
H(251) C(25) H(252) . . 109.47 no
N(21) C(26) C(25) . . 109.6(7) yes
N(21) C(26) H(261) . . 109.0(5) no
C(25) C(26) H(261) . . 110.5(5) no
N(21) C(26) H(262) . . 109.0(5) no
C(25) C(26) H(262) . . 109.3(6) no
H(261) C(26) H(262) . . 109.47 no
N(41) C(42) C(43) . . 109.8(8) yes
N(41) C(42) H(421) . . 110.0(5) no
C(43) C(42) H(421) . . 109.6(6) no
N(41) C(42) H(422) . . 108.2(5) no
C(43) C(42) H(422) . . 109.8(6) no
H(421) C(42) H(422) . . 109.47 no
O(44) C(43) C(42) . . 111.8(9) yes
O(44) C(43) H(431) . . 107.6(5) no
C(42) C(43) H(431) . . 108.9(6) no
O(44) C(43) H(432) . . 109.9(6) no
C(42) C(43) H(432) . . 109.1(6) no
H(431) C(43) H(432) . . 109.47 no
O(44) C(45) C(46) . . 111.5(9) yes
O(44) C(45) H(451) . . 108.4(5) no
C(46) C(45) H(451) . . 109.9(6) no
O(44) C(45) H(452) . . 108.5(6) no
C(46) C(45) H(452) . . 109.0(6) no
H(451) C(45) H(452) . . 109.47 no
N(41) C(46) C(45) . . 109.2(8) yes
N(41) C(46) H(461) . . 111.0(5) no
C(45) C(46) H(461) . . 109.3(6) no
N(41) C(46) H(462) . . 108.1(5) no
C(45) C(46) H(462) . . 109.9(6) no
H(461) C(46) H(462) . . 109.47 no
C(6) C(61) C(62) . . 122.3(9) no
C(6) C(61) C(66) . . 119.0(8) no
C(62) C(61) C(66) . . 118.6(8) no
C(61) C(62) C(63) . . 120.7(9) no
C(61) C(62) H(621) . . 118.4(5) no
C(63) C(62) H(621) . . 120.9(6) no
C(62) C(63) C(64) . . 120.3(10) no
C(62) C(63) H(631) . . 120.4(6) no
C(64) C(63) H(631) . . 119.3(6) no
C(63) C(64) C(65) . . 119.7(9) no
C(63) C(64) H(641) . . 120.9(6) no
C(65) C(64) H(641) . . 119.4(6) no
C(64) C(65) C(66) . . 121.0(9) no
C(64) C(65) H(651) . . 120.1(6) no
C(66) C(65) H(651) . . 118.8(6) no
C(61) C(66) C(65) . . 119.7(9) no
C(61) C(66) H(661) . . 119.2(5) no
C(65) C(66) H(661) . . 121.0(6) no

loop_
_geom_bond_atom_site_label_1
_geom_bond_atom_site_label_2
_geom_bond_site_symmetry_1
_geom_bond_site_symmetry_2
_geom_bond_distance
_geom_bond_publ_flag
Cu(1) Cu(1) . 2_678 3.395(3) yes
Cu(1) Cl(1) . . 2.183(3) yes
Cu(1) Cl(2) . . 2.197(3) yes
Cu(1) Cl(3) . . 2.317(3) yes
Cu(1) Cl(3) . 2_678 2.313(3) yes
O(1) C(2) . . 1.361(9) yes
O(1) C(6) . . 1.339(10) yes
O(24) C(23) . . 1.411(10) yes
O(24) C(25) . . 1.415(10) yes
O(44) C(43) . . 1.401(12) yes
O(44) C(45) . . 1.420(12) yes
N(3) C(2) . . 1.321(10) yes
N(3) C(4) . . 1.336(10) yes
N(5) C(4) . . 1.350(10) yes
N(5) C(6) . . 1.290(10) yes
N(21) C(2) . . 1.324(10) yes
N(21) C(22) . . 1.463(10) yes
N(21) C(26) . . 1.466(10) yes
N(41) C(4) . . 1.321(10) yes
N(41) C(42) . . 1.460(10) yes
N(41) C(46) . . 1.464(11) yes
C(6) C(61) . . 1.456(11) yes
C(22) C(23) . . 1.502(12) yes
C(22) H(221) . . 1.00 no
C(22) H(222) . . 1.00 no
C(23) H(231) . . 1.00 no
C(23) H(232) . . 1.00 no
C(25) C(26) . . 1.493(12) yes
C(25) H(251) . . 1.00 no
C(25) H(252) . . 1.00 no
C(26) H(261) . . 1.00 no
C(26) H(262) . . 1.00 no
C(42) C(43) . . 1.497(13) yes
C(42) H(421) . . 1.00 no
C(42) H(422) . . 1.00 no
C(43) H(431) . . 1.00 no
C(43) H(432) . . 1.00 no
C(45) C(46) . . 1.495(13) yes
C(45) H(451) . . 1.00 no
C(45) H(452) . . 1.00 no
C(46) H(461) . . 1.00 no
C(46) H(462) . . 1.00 no
C(61) C(62) . . 1.388(11) no
C(61) C(66) . . 1.396(12) no
C(62) C(63) . . 1.377(12) no
C(62) H(621) . . 1.00 no
C(63) C(64) . . 1.372(13) no
C(63) H(631) . . 1.00 no
C(64) C(65) . . 1.370(13) no
C(64) H(641) . . 1.00 no
C(65) C(66) . . 1.379(12) no
C(65) H(651) . . 1.00 no
C(66) H(661) . . 1.00 no

loop_
_geom_torsion_atom_site_label_1
_geom_torsion_atom_site_label_2
_geom_torsion_atom_site_label_3
_geom_torsion_atom_site_label_4
_geom_torsion_site_symmetry_2
_geom_torsion_site_symmetry_3
_geom_torsion_site_symmetry_4
_geom_torsion
_geom_torsion_publ_flag
C(4) N(3) C(2) O(1) . . . 0.93 no
N(3) C(2) O(1) C(6) . . . 3.57 no
C(2) O(1) C(6) N(5) . . . -2.21 no
O(1) C(6) N(5) C(4) . . . -3.45 no
C(6) N(5) C(4) N(3) . . . 8.61 no
N(5) C(4) N(3) C(2) . . . -7.24 no
N(41) C(46) C(45) O(44) . . . -55.02 no
C(46) C(45) O(44) C(43) . . . 62.27 no
C(45) O(44) C(43) C(42) . . . -61.40 no
O(44) C(43) C(42) N(41) . . . 53.94 no
C(43) C(42) N(41) C(46) . . . -48.79 no
C(42) N(41) C(46) C(45) . . . 49.44 no
N(21) C(22) C(23) O(24) . . . -54.53 no
C(22) C(23) O(24) C(25) . . . 61.72 no
C(23) O(24) C(25) C(26) . . . -61.82 no
O(24) C(25) C(26) N(21) . . . 54.67 no
C(25) C(26) N(21) C(22) . . . -49.79 no
C(26) N(21) C(22) C(23) . . . 49.52 no
C(61) C(62) C(63) C(64) . . . 0.43 no
C(62) C(63) C(64) C(65) . . . -0.65 no
C(63) C(64) C(65) C(66) . . . 0.36 no
C(64) C(65) C(66) C(61) . . . 0.14 no
C(65) C(66) C(61) C(62) . . . -0.35 no
C(66) C(61) C(62) C(63) . . . 0.07 no
C(4) N(41) C(46) C(45) . . . -138.99 no
C(4) N(41) C(42) C(43) . . . 139.52 no
N(3) C(4) N(41) C(46) . . . -176.11 no
N(3) C(4) N(41) C(42) . . . -5.11 no
N(5) C(4) N(41) C(46) . . . 3.90 no
N(5) C(4) N(41) C(42) . . . 174.90 no
C(2) N(3) C(4) N(41) . . . 172.77 no
C(6) N(5) C(4) N(41) . . . -171.40 no
C(2) N(21) C(22) C(23) . . . -138.91 no
C(2) N(21) C(26) C(25) . . . 138.87 no
N(3) C(2) N(21) C(22) . . . 5.12 no
N(3) C(2) N(21) C(26) . . . 175.92 no
O(1) C(2) N(21) C(22) . . . -173.89 no
O(1) C(2) N(21) C(26) . . . -3.09 no
C(6) O(1) C(2) N(21) . . . -177.46 no
C(4) N(3) C(2) N(21) . . . -178.00 no
C(6) C(61) C(62) C(63) . . . 177.59 no
C(6) C(61) C(66) C(65) . . . -177.96 no
O(1) C(6) C(61) C(62) . . . -0.06 no
O(1) C(6) C(61) C(66) . . . 177.46 no
N(5) C(6) C(61) C(62) . . . -179.22 no
N(5) C(6) C(61) C(66) . . . -1.71 no
C(2) O(1) C(6) C(61) . . . 178.65 no
C(4) N(5) C(6) C(61) . . . 175.64 no
Cl(1) Cu(1) Cl(3) Cu(1) . . 2_678 -146.46 no
Cl(2) Cu(1) Cl(3) Cu(1) . . 2_678 97.51 no
Cl(1) Cu(1) Cl(3) Cu(1) . 2_678 2_678 95.37 no
Cl(2) Cu(1) Cl(3) Cu(1) . 2_678 2_678 -146.82 no
Cu(1) Cl(3) Cu(1) Cl(3) . 2_678 2_678 0.00 no
Cu(1) Cl(3) Cu(1) Cl(1) . 2_678 2_678 -95.37 no
Cu(1) Cl(3) Cu(1) Cl(2) . 2_678 2_678 146.82 no
Cu(1) Cl(3) Cu(1) Cl(1) 2_678 2_678 2_678 146.46 no
Cu(1) Cl(3) Cu(1) Cl(2) 2_678 2_678 2_678 -97.51 no
